data_7029454
loop_
_publ_author_name
Neeraj,
'Kumar, Ajit'
'Kumar, Virendra'
'Prajapati, Rahul'
'Asthana, Sharad Kumar'
'Upadhyay, K. K.'
'Zhao, Jianzhang'

_publ_section_title
;
 A remarkable effect of N,N-diethylamino functionality on the
 optoelectronic properties of a salicylimine-based probe for Al(3+).
;
_journal_issue 15
_journal_name_full 'Dalton transactions (Cambridge, England : 2003)'
_journal_page_first 5831
_journal_page_last 5839
_journal_paper_doi 10.1039/c3dt53263a
_journal_volume 43
_journal_year 2014
_chemical_formula_moiety 'C17 H20 N2 O2'
_chemical_formula_sum 'C17 H20 N2 O2'
_chemical_formula_weight 284.35
_space_group_IT_number 2
_symmetry_cell_setting triclinic
_symmetry_Int_Tables_number 2
_symmetry_space_group_name_Hall '-P 1'
_symmetry_space_group_name_H-M 'P -1'
_atom_sites_solution_hydrogens geom
_atom_sites_solution_primary direct
_atom_sites_solution_secondary difmap
_audit_creation_method SHELXL-97
_cell_angle_alpha 97.141(4)
_cell_angle_beta 105.326(5)
_cell_angle_gamma 101.489(5)
_cell_formula_units_Z 6
_cell_length_a 11.7339(7)
_cell_length_b 12.1454(7)
_cell_length_c 17.3108(9)
_cell_measurement_reflns_used 3302
_cell_measurement_temperature 293(2)
_cell_measurement_theta_max 29.1795
_cell_measurement_theta_min 3.4242
_cell_volume 2290.4(2)
_computing_structure_refinement 'SHELXL-97 (Sheldrick, 1997)'
_diffrn_ambient_temperature 293(2)
_diffrn_detector_area_resol_mean 16.0938
_diffrn_measured_fraction_theta_full 0.993
_diffrn_measured_fraction_theta_max 0.993
_diffrn_measurement_device_type 'Xcalibur, Eos'
_diffrn_measurement_method '\w scans'
_diffrn_radiation_monochromator graphite
_diffrn_radiation_type MoK\a
_diffrn_radiation_wavelength 0.71073
_diffrn_reflns_av_R_equivalents 0.0203
_diffrn_reflns_av_sigmaI/netI 0.0320
_diffrn_reflns_limit_h_max 11
_diffrn_reflns_limit_h_min -8
_diffrn_reflns_limit_k_max 10
_diffrn_reflns_limit_k_min -11
_diffrn_reflns_limit_l_max 16
_diffrn_reflns_limit_l_min -16
_diffrn_reflns_number 9241
_diffrn_reflns_theta_full 26.32
_diffrn_reflns_theta_max 29.1795
_diffrn_reflns_theta_min 3.4242
_diffrn_source 'fine-focus sealed tube'
_exptl_absorpt_coefficient_mu 0.082
_exptl_absorpt_correction_T_max 1.00000
_exptl_absorpt_correction_T_min 0.92705
_exptl_absorpt_correction_type multi-scan
_exptl_crystal_colour yellow
_exptl_crystal_density_diffrn 1.237
_exptl_crystal_density_method 'not measured'
_exptl_crystal_description rectangular
_exptl_crystal_F_000 912.0
_exptl_crystal_size_max 0.34
_exptl_crystal_size_mid 0.32
_exptl_crystal_size_min 0.24
_refine_diff_density_max 0.329
_refine_diff_density_min -0.270
_refine_diff_density_rms 0.035
_refine_ls_extinction_method none
_refine_ls_goodness_of_fit_ref 1.078
_refine_ls_hydrogen_treatment mixed
_refine_ls_matrix_type full
_refine_ls_number_parameters 588
_refine_ls_number_reflns 4266
_refine_ls_number_restraints 0
_refine_ls_restrained_S_all 1.078
_refine_ls_R_factor_all 0.0640
_refine_ls_R_factor_gt 0.0481
_refine_ls_shift/su_max 0.017
_refine_ls_shift/su_mean 0.001
_refine_ls_structure_factor_coef Fsqd
_refine_ls_weighting_details 'calc w=1/[\s^2^(Fo^2^)+(0.0662P)^2^+0.8236P] where P=(Fo^2^+2Fc^2^)/3'
_refine_ls_weighting_scheme calc
_refine_ls_wR_factor_gt 0.1197
_refine_ls_wR_factor_ref 0.1326
_reflns_number_gt 3375
_reflns_number_total 4266
_reflns_threshold_expression >2sigma(I)
_cod_data_source_file c3dt53263a.txt
_cod_data_source_block SA1
_cod_depositor_comments 'Adding full bibliography for 7029454--7029456.cif.'
_cod_database_code 7029454

loop_
_symmetry_equiv_pos_as_xyz
'x, y, z'
'-x, -y, -z'

loop_
_atom_site_label
_atom_site_type_symbol
_atom_site_fract_x
_atom_site_fract_y
_atom_site_fract_z
_atom_site_U_iso_or_equiv
_atom_site_adp_type
_atom_site_occupancy
_atom_site_symmetry_multiplicity
_atom_site_calc_flag
_atom_site_refinement_flags
O1 O 0.12592(19) 0.27042(17) 0.33166(13) 0.0514(6) Uani 1 1 d .
O2 O 0.2556(2) 0.17414(17) 0.84038(13) 0.0524(6) Uani 1 1 d .
N3 N 0.1862(3) 0.0075(2) 0.91947(19) 0.0426(7) Uani 1 1 d .
O4 O 0.3982(2) 0.4516(2) 0.30992(15) 0.0640(7) Uani 1 1 d .
H4 H 0.4529 0.4291 0.2966 0.096 Uiso 1 1 calc R
O5 O 0.2267(2) 0.34448(18) 0.76681(15) 0.0590(7) Uani 1 1 d .
H5 H 0.2324 0.2887 0.7885 0.089 Uiso 1 1 calc R
N6 N 0.2778(3) 0.4643(2) 0.41894(19) 0.0454(7) Uani 1 1 d .
O7 O 0.0108(2) -0.1229(2) 0.79089(13) 0.0647(7) Uani 1 1 d .
H7 H -0.0369 -0.1746 0.7551 0.097 Uiso 1 1 calc R
N8 N 0.1973(3) 0.5497(3) 0.73897(16) 0.0484(8) Uani 1 1 d .
N9 N 0.6319(3) 0.9970(2) 0.78659(17) 0.0578(8) Uani 1 1 d .
O10 O 0.4185(2) 0.6032(2) 0.72363(16) 0.0693(7) Uani 1 1 d .
C11 C 0.3613(3) 0.1998(2) 0.89469(19) 0.0432(8) Uani 1 1 d .
C12 C 0.2106(3) 0.6620(3) 0.75252(18) 0.0478(9) Uani 1 1 d .
H12 H 0.1449 0.6891 0.7601 0.057 Uiso 1 1 calc R
C13 C 0.3853(3) 0.1359(3) 0.95938(18) 0.0440(8) Uani 1 1 d .
C14 C 0.0955(3) -0.0775(2) 0.93191(19) 0.0413(8) Uani 1 1 d .
C15 C -0.0225(3) 0.1775(3) 0.38594(19) 0.0476(9) Uani 1 1 d .
H15 H -0.0428 0.1140 0.3445 0.057 Uiso 1 1 calc R
C16 C 0.5289(3) 0.9125(3) 0.77417(19) 0.0475(9) Uani 1 1 d .
C17 C 0.0705(3) 0.2700(3) 0.38793(19) 0.0416(8) Uani 1 1 d .
C18 C 0.2054(3) 0.4558(3) 0.4655(2) 0.0503(9) Uani 1 1 d .
H18 H 0.2227 0.5148 0.5098 0.060 Uiso 1 1 calc R
C19 C 0.3205(3) 0.8597(3) 0.77680(19) 0.0502(9) Uani 1 1 d .
H19 H 0.2520 0.8814 0.7845 0.060 Uiso 1 1 calc R
C20 C 0.0057(3) -0.1449(3) 0.8646(2) 0.0441(8) Uani 1 1 d .
C21 C 0.2973(3) 0.0475(3) 0.9681(2) 0.0467(9) Uani 1 1 d .
H21 H 0.3195 0.0132 1.0131 0.056 Uiso 1 1 calc R
C22 C 0.3847(3) 0.5486(3) 0.4314(2) 0.0474(9) Uani 1 1 d .
C23 C 0.3152(3) 0.7424(3) 0.75626(19) 0.0446(8) Uani 1 1 d .
C24 C 0.1136(3) 0.3607(3) 0.75534(19) 0.0484(9) Uani 1 1 d .
C25 C 0.1053(3) 0.3655(3) 0.45377(19) 0.0455(9) Uani 1 1 d .
C26 C 0.0954(3) 0.4661(3) 0.73954(19) 0.0458(9) Uani 1 1 d .
C27 C 0.4203(3) 0.7106(3) 0.7428(2) 0.0511(9) Uani 1 1 d .
C28 C 0.4563(3) 0.2902(3) 0.8940(2) 0.0508(9) Uani 1 1 d .
H28 H 0.4420 0.3336 0.8534 0.061 Uiso 1 1 calc R
C29 C 0.4221(3) 0.9418(3) 0.78564(19) 0.0512(9) Uani 1 1 d .
H29 H 0.4222 1.0183 0.7994 0.061 Uiso 1 1 calc R
C30 C 0.5236(3) 0.7974(3) 0.7510(2) 0.0552(9) Uani 1 1 d .
H30 H 0.5912 0.7773 0.7405 0.066 Uiso 1 1 calc R
N31 N -0.1741(3) 0.0817(3) 0.4402(2) 0.0694(9) Uani 1 1 d .
C32 C -0.0863(3) 0.1756(3) 0.4429(2) 0.0536(9) Uani 1 1 d .
C33 C 0.7405(3) 0.9699(3) 0.7699(2) 0.0642(11) Uani 1 1 d .
H33A H 0.7477 0.8966 0.7847 0.077 Uiso 1 1 calc R
H33B H 0.8118 1.0272 0.8044 0.077 Uiso 1 1 calc R
C34 C 0.4471(3) 0.5399(3) 0.3738(2) 0.0505(9) Uani 1 1 d .
C35 C -0.0190(3) 0.4871(3) 0.7268(2) 0.0620(10) Uani 1 1 d .
H35 H -0.0310 0.5574 0.7152 0.074 Uiso 1 1 calc R
C36 C 0.5029(3) 0.1659(3) 1.0162(2) 0.0613(10) Uani 1 1 d .
H36 H 0.5192 0.1243 1.0578 0.074 Uiso 1 1 calc R
C37 C -0.0848(3) -0.2281(3) 0.8752(2) 0.0583(10) Uani 1 1 d .
H37 H -0.1455 -0.2739 0.8302 0.070 Uiso 1 1 calc R
C38 C -0.2041(3) -0.0227(3) 0.3791(2) 0.0662(11) Uani 1 1 d .
H38A H -0.2008 -0.0021 0.3272 0.079 Uiso 1 1 calc R
H38B H -0.2868 -0.0646 0.3722 0.079 Uiso 1 1 calc R
C39 C 0.0165(3) 0.2781(3) 0.7589(2) 0.0657(11) Uani 1 1 d .
H39 H 0.0275 0.2070 0.7692 0.079 Uiso 1 1 calc R
C40 C 0.0935(3) -0.0930(3) 1.0089(2) 0.0609(10) Uani 1 1 d .
H40 H 0.1535 -0.0471 1.0543 0.073 Uiso 1 1 calc R
C41 C 0.5545(3) 0.6192(3) 0.3832(3) 0.0676(11) Uani 1 1 d .
H41 H 0.5953 0.6143 0.3441 0.081 Uiso 1 1 calc R
C42 C -0.1154(3) 0.4050(4) 0.7312(2) 0.0774(12) Uani 1 1 d .
H42 H -0.1920 0.4197 0.7235 0.093 Uiso 1 1 calc R
C43 C -0.0556(4) 0.2746(3) 0.5051(2) 0.0671(11) Uani 1 1 d .
H43 H -0.0996 0.2777 0.5425 0.081 Uiso 1 1 calc R
C44 C 0.5689(3) 0.3172(3) 0.9502(2) 0.0664(11) Uani 1 1 d .
N45 N 0.6579(3) 0.4051(3) 0.9469(2) 0.1045(14) Uani 1 1 d .
C46 C 0.0029(4) -0.1766(3) 1.0192(2) 0.0753(12) Uani 1 1 d .
H46 H 0.0017 -0.1873 1.0712 0.090 Uiso 1 1 calc R
C47 C 0.6344(3) 1.1181(3) 0.8070(2) 0.0672(11) Uani 1 1 d .
H47A H 0.7184 1.1606 0.8318 0.081 Uiso 1 1 calc R
H47B H 0.5916 1.1272 0.8474 0.081 Uiso 1 1 calc R
C48 C 0.0365(4) 0.3636(3) 0.5099(2) 0.0630(11) Uani 1 1 d .
H48 H 0.0559 0.4264 0.5518 0.076 Uiso 1 1 calc R
C49 C 0.4336(4) 0.6344(3) 0.4994(3) 0.0778(12) Uani 1 1 d .
H49 H 0.3942 0.6397 0.5393 0.093 Uiso 1 1 calc R
C50 C 0.5784(4) 1.1700(3) 0.7356(2) 0.0787(12) Uani 1 1 d .
H50A H 0.6163 1.1571 0.6936 0.118 Uiso 1 1 calc R
H50B H 0.5907 1.2507 0.7533 0.118 Uiso 1 1 calc R
H50C H 0.4927 1.1351 0.7147 0.118 Uiso 1 1 calc R
C51 C -0.1195(4) -0.0983(3) 0.4021(2) 0.0814(12) Uani 1 1 d .
H51A H -0.1480 -0.1691 0.3635 0.122 Uiso 1 1 calc R
H51B H -0.1169 -0.1133 0.4556 0.122 Uiso 1 1 calc R
H51C H -0.0394 -0.0610 0.4019 0.122 Uiso 1 1 calc R
C52 C -0.0850(4) -0.2432(3) 0.9523(3) 0.0732(12) Uani 1 1 d .
H52 H -0.1459 -0.2996 0.9591 0.088 Uiso 1 1 calc R
C53 C -0.0961(4) 0.3005(4) 0.7472(3) 0.0833(13) Uani 1 1 d .
H53 H -0.1608 0.2444 0.7501 0.100 Uiso 1 1 calc R
C54 C 0.6416(4) 0.4789(3) 0.8866(3) 0.0765(12) Uani 1 1 d .
H54A H 0.5915 0.4332 0.8342 0.092 Uiso 1 1 calc R
H54B H 0.7204 0.5134 0.8810 0.092 Uiso 1 1 calc R
C55 C 0.6003(4) 0.7044(4) 0.4499(4) 0.0896(15) Uani 1 1 d .
H55 H 0.6725 0.7578 0.4561 0.108 Uiso 1 1 calc R
C56 C 0.5915(3) 0.2515(3) 1.0127(2) 0.0762(13) Uani 1 1 d .
H56 H 0.6679 0.2681 1.0510 0.091 Uiso 1 1 calc R
C57 C 0.5414(5) 0.7122(4) 0.5081(3) 0.0979(15) Uani 1 1 d .
H57 H 0.5741 0.7704 0.5538 0.117 Uiso 1 1 calc R
C58 C 0.7399(4) 0.9651(4) 0.6842(2) 0.0912(14) Uani 1 1 d .
H58A H 0.6671 0.9122 0.6492 0.137 Uiso 1 1 calc R
H58B H 0.8098 0.9404 0.6770 0.137 Uiso 1 1 calc R
H58C H 0.7425 1.0397 0.6707 0.137 Uiso 1 1 calc R
C59 C -0.2335(4) 0.0723(4) 0.5044(3) 0.0999(15) Uani 1 1 d .
H59A H -0.2423 -0.0045 0.5160 0.120 Uiso 1 1 calc R
H59B H -0.1827 0.1252 0.5538 0.120 Uiso 1 1 calc R
C60 C 0.5837(4) 0.5703(4) 0.9098(3) 0.0958(14) Uani 1 1 d .
H60A H 0.5815 0.6214 0.8716 0.144 Uiso 1 1 calc R
H60B H 0.6298 0.6121 0.9635 0.144 Uiso 1 1 calc R
H60C H 0.5021 0.5368 0.9093 0.144 Uiso 1 1 calc R
C61 C -0.3530(6) 0.0972(6) 0.4806(4) 0.176(3) Uani 1 1 d .
H61A H -0.4057 0.0409 0.4346 0.265 Uiso 1 1 calc R
H61B H -0.3451 0.1716 0.4664 0.265 Uiso 1 1 calc R
H61C H -0.3870 0.0955 0.5253 0.265 Uiso 1 1 calc R
C63 C 0.7810(8) 0.4714(5) 1.0388(4) 0.157(3) Uani 1 1 d .
H63A H 0.8108 0.5533 1.0445 0.189 Uiso 1 1 calc R
H63B H 0.7665 0.4511 1.0885 0.189 Uiso 1 1 calc R
C74 C 0.8401(8) 0.4123(7) 1.0084(6) 0.239(6) Uani 1 1 d .
H74A H 0.9212 0.4265 1.0447 0.359 Uiso 1 1 calc R
H74B H 0.8438 0.4325 0.9570 0.359 Uiso 1 1 calc R
H74C H 0.8006 0.3327 1.0000 0.359 Uiso 1 1 calc R
H8 H 0.263(3) 0.525(3) 0.7327(19) 0.061(12) Uiso 1 1 d .
H3 H 0.171(3) 0.039(2) 0.8780(19) 0.045(10) Uiso 1 1 d .
H6 H 0.258(3) 0.405(3) 0.374(2) 0.094(15) Uiso 1 1 d .

loop_
_atom_site_aniso_label
_atom_site_aniso_U_11
_atom_site_aniso_U_22
_atom_site_aniso_U_33
_atom_site_aniso_U_23
_atom_site_aniso_U_13
_atom_site_aniso_U_12
O1 0.0511(15) 0.0549(14) 0.0438(14) 0.0015(11) 0.0194(12) 0.0003(11)
O2 0.0442(16) 0.0498(14) 0.0524(14) 0.0175(11) -0.0001(13) 0.0015(11)
N3 0.042(2) 0.0429(17) 0.0373(18) 0.0113(15) 0.0068(16) 0.0027(15)
O4 0.0453(15) 0.0741(17) 0.0667(17) -0.0007(15) 0.0198(13) 0.0053(13)
O5 0.0425(16) 0.0558(16) 0.0817(18) 0.0327(13) 0.0149(12) 0.0113(11)
N6 0.047(2) 0.0394(18) 0.0456(19) 0.0014(16) 0.0115(16) 0.0072(15)
O7 0.0578(18) 0.0750(18) 0.0422(15) 0.0049(13) 0.0078(12) -0.0138(12)
N8 0.039(2) 0.049(2) 0.061(2) 0.0213(15) 0.0158(15) 0.0113(17)
N9 0.045(2) 0.057(2) 0.074(2) 0.0190(16) 0.0208(16) 0.0072(16)
O10 0.0582(17) 0.0469(17) 0.112(2) 0.0143(14) 0.0432(15) 0.0104(12)
C11 0.042(2) 0.038(2) 0.044(2) 0.0049(17) 0.0063(19) 0.0076(17)
C12 0.043(2) 0.056(3) 0.049(2) 0.0198(18) 0.0141(17) 0.0157(19)
C13 0.042(2) 0.040(2) 0.042(2) 0.0111(17) 0.0041(18) 0.0015(17)
C14 0.047(2) 0.038(2) 0.037(2) 0.0082(18) 0.0135(19) 0.0030(18)
C15 0.051(2) 0.052(2) 0.043(2) 0.0132(17) 0.0183(19) 0.0112(19)
C16 0.040(2) 0.051(3) 0.054(2) 0.0215(18) 0.0157(17) 0.0078(19)
C17 0.040(2) 0.049(2) 0.041(2) 0.0150(19) 0.0130(18) 0.0155(18)
C18 0.064(3) 0.043(2) 0.047(2) 0.0041(17) 0.018(2) 0.020(2)
C19 0.046(2) 0.057(3) 0.055(2) 0.0174(18) 0.0186(18) 0.020(2)
C20 0.045(2) 0.046(2) 0.040(2) 0.0099(18) 0.0144(19) 0.0039(18)
C21 0.050(3) 0.047(2) 0.041(2) 0.0134(17) 0.007(2) 0.0126(19)
C22 0.049(2) 0.034(2) 0.052(2) 0.0035(19) 0.006(2) 0.0091(19)
C23 0.040(2) 0.047(2) 0.052(2) 0.0187(17) 0.0177(17) 0.0117(19)
C24 0.036(2) 0.055(2) 0.051(2) 0.0217(18) 0.0071(17) 0.0051(19)
C25 0.058(2) 0.040(2) 0.046(2) 0.0101(18) 0.0211(19) 0.0201(19)
C26 0.036(2) 0.051(2) 0.050(2) 0.0223(17) 0.0111(17) 0.0043(19)
C27 0.053(3) 0.045(2) 0.060(2) 0.0180(18) 0.0231(19) 0.010(2)
C28 0.043(2) 0.046(2) 0.056(2) 0.0200(17) 0.0031(19) 0.0035(18)
C29 0.052(3) 0.044(2) 0.061(2) 0.0174(17) 0.0181(19) 0.013(2)
C30 0.046(2) 0.051(3) 0.078(3) 0.0200(19) 0.0297(19) 0.0146(19)
N31 0.065(2) 0.074(2) 0.082(2) 0.030(2) 0.0416(19) 0.0109(19)
C32 0.054(2) 0.056(3) 0.060(3) 0.022(2) 0.023(2) 0.018(2)
C33 0.054(3) 0.061(2) 0.069(3) 0.020(2) 0.012(2) -0.0012(19)
C34 0.043(2) 0.038(2) 0.062(3) 0.010(2) 0.004(2) 0.0067(19)
C35 0.044(3) 0.070(3) 0.074(3) 0.037(2) 0.0124(19) 0.013(2)
C36 0.059(3) 0.056(2) 0.058(2) 0.0240(19) -0.001(2) 0.008(2)
C37 0.052(2) 0.053(2) 0.057(3) 0.0075(19) 0.0104(19) -0.0070(19)
C38 0.049(2) 0.077(3) 0.065(3) 0.028(2) 0.0108(19) -0.002(2)
C39 0.048(3) 0.064(3) 0.085(3) 0.037(2) 0.015(2) 0.004(2)
C40 0.064(3) 0.066(2) 0.042(2) 0.0113(19) 0.0110(19) -0.003(2)
C41 0.049(3) 0.048(2) 0.101(3) 0.024(3) 0.015(2) 0.003(2)
C42 0.038(3) 0.094(3) 0.106(3) 0.049(3) 0.019(2) 0.014(2)
C43 0.084(3) 0.066(3) 0.077(3) 0.027(2) 0.054(2) 0.028(2)
C44 0.036(2) 0.057(2) 0.086(3) 0.030(2) -0.007(2) -0.0111(19)
N45 0.043(2) 0.096(3) 0.135(3) 0.067(3) -0.030(2) -0.0223(19)
C46 0.087(3) 0.085(3) 0.054(3) 0.027(2) 0.028(3) 0.000(3)
C47 0.063(3) 0.048(3) 0.082(3) 0.012(2) 0.018(2) 0.0001(19)
C48 0.092(3) 0.052(2) 0.063(3) 0.0116(19) 0.044(2) 0.028(2)
C49 0.075(3) 0.056(3) 0.087(3) -0.010(3) 0.017(2) 0.005(2)
C50 0.071(3) 0.067(3) 0.097(3) 0.033(2) 0.018(2) 0.015(2)
C51 0.077(3) 0.072(3) 0.083(3) 0.015(2) 0.007(2) 0.011(2)
C52 0.066(3) 0.070(3) 0.075(3) 0.025(2) 0.023(3) -0.012(2)
C53 0.045(3) 0.092(3) 0.113(4) 0.054(3) 0.020(2) -0.001(2)
C54 0.062(3) 0.062(3) 0.095(3) 0.030(2) 0.013(2) -0.004(2)
C55 0.053(3) 0.045(3) 0.153(5) 0.018(3) 0.008(3) 0.001(2)
C56 0.047(3) 0.071(3) 0.086(3) 0.040(2) -0.015(2) -0.009(2)
C57 0.074(4) 0.057(3) 0.123(4) -0.025(3) -0.005(3) -0.002(3)
C58 0.113(4) 0.087(3) 0.075(3) 0.003(2) 0.033(3) 0.028(3)
C59 0.100(4) 0.101(3) 0.122(4) 0.039(3) 0.067(3) 0.019(3)
C60 0.098(4) 0.083(3) 0.100(4) 0.019(3) 0.026(3) 0.013(3)
C61 0.126(6) 0.235(7) 0.240(8) 0.085(6) 0.113(6) 0.100(5)
C63 0.282(10) 0.093(4) 0.141(5) 0.048(4) 0.122(6) 0.049(5)
C74 0.292(12) 0.155(7) 0.413(15) 0.130(8) 0.285(12) 0.083(7)

loop_
_atom_type_symbol
_atom_type_description
_atom_type_scat_dispersion_real
_atom_type_scat_dispersion_imag
_atom_type_scat_source
C C 0.0033 0.0016 'International Tables Vol C Tables 4.2.6.8 and 6.1.1.4'
H H 0.0000 0.0000 'International Tables Vol C Tables 4.2.6.8 and 6.1.1.4'
O O 0.0106 0.0060 'International Tables Vol C Tables 4.2.6.8 and 6.1.1.4'
S S 0.1246 0.1234 'International Tables Vol C Tables 4.2.6.8 and 6.1.1.4'
N N 0.0061 0.0033 'International Tables Vol C Tables 4.2.6.8 and 6.1.1.4'

loop_
_geom_angle_atom_site_label_1
_geom_angle_atom_site_label_2
_geom_angle_atom_site_label_3
_geom_angle
C21 N3 C14 125.9(3)
C21 N3 H3 114(2)
C14 N3 H3 120(2)
C34 O4 H4 109.5
C24 O5 H5 109.5
C18 N6 C22 127.4(3)
C18 N6 H6 116(2)
C22 N6 H6 117(2)
C20 O7 H7 109.5
C12 N8 C26 126.5(3)
C12 N8 H8 116(2)
C26 N8 H8 117(2)
C16 N9 C47 122.0(3)
C16 N9 C33 120.7(3)
C47 N9 C33 116.9(3)
O2 C11 C28 122.4(3)
O2 C11 C13 120.4(3)
C28 C11 C13 117.2(3)
N8 C12 C23 125.0(3)
N8 C12 H12 117.5
C23 C12 H12 117.5
C21 C13 C36 119.3(3)
C21 C13 C11 122.5(3)
C36 C13 C11 118.3(3)
C40 C14 C20 119.9(3)
C40 C14 N3 121.6(3)
C20 C14 N3 118.6(3)
C32 C15 C17 123.0(3)
C32 C15 H15 118.5
C17 C15 H15 118.5
N9 C16 C30 122.6(3)
N9 C16 C29 119.6(3)
C30 C16 C29 117.7(3)
O1 C17 C15 121.4(3)
O1 C17 C25 120.2(3)
C15 C17 C25 118.5(3)
N6 C18 C25 125.1(3)
N6 C18 H18 117.5
C25 C18 H18 117.5
C29 C19 C23 122.0(3)
C29 C19 H19 119.0
C23 C19 H19 119.0
O7 C20 C37 123.5(3)
O7 C20 C14 116.9(3)
C37 C20 C14 119.6(3)
N3 C21 C13 126.6(3)
N3 C21 H21 116.7
C13 C21 H21 116.7
C49 C22 C34 119.2(3)
C49 C22 N6 123.4(4)
C34 C22 N6 117.2(3)
C12 C23 C19 119.3(3)
C12 C23 C27 122.3(3)
C19 C23 C27 118.3(3)
O5 C24 C39 123.2(3)
O5 C24 C26 117.6(3)
C39 C24 C26 119.1(3)
C18 C25 C48 120.0(3)
C18 C25 C17 122.3(3)
C48 C25 C17 117.6(3)
C35 C26 C24 120.1(3)
C35 C26 N8 122.2(3)
C24 C26 N8 117.7(3)
O10 C27 C30 121.7(3)
O10 C27 C23 119.9(3)
C30 C27 C23 118.5(3)
C44 C28 C11 123.0(3)
C44 C28 H28 118.5
C11 C28 H28 118.5
C19 C29 C16 120.9(3)
C19 C29 H29 119.6
C16 C29 H29 119.6
C16 C30 C27 122.5(3)
C16 C30 H30 118.7
C27 C30 H30 118.7
C32 N31 C38 122.4(3)
C32 N31 C59 122.3(4)
C38 N31 C59 114.8(3)
N31 C32 C15 121.1(3)
N31 C32 C43 121.2(3)
C15 C32 C43 117.7(3)
N9 C33 C58 114.3(3)
N9 C33 H33A 108.7
C58 C33 H33A 108.7
N9 C33 H33B 108.7
C58 C33 H33B 108.7
H33A C33 H33B 107.6
O4 C34 C41 122.7(4)
O4 C34 C22 117.1(3)
C41 C34 C22 120.2(4)
C42 C35 C26 120.7(3)
C42 C35 H35 119.7
C26 C35 H35 119.7
C56 C36 C13 122.7(3)
C56 C36 H36 118.7
C13 C36 H36 118.7
C52 C37 C20 119.8(3)
C52 C37 H37 120.1
C20 C37 H37 120.1
N31 C38 C51 112.5(3)
N31 C38 H38A 109.1
C51 C38 H38A 109.1
N31 C38 H38B 109.1
C51 C38 H38B 109.1
H38A C38 H38B 107.8
C53 C39 C24 120.2(3)
C53 C39 H39 119.9
C24 C39 H39 119.9
C14 C40 C46 120.2(3)
C14 C40 H40 119.9
C46 C40 H40 119.9
C55 C41 C34 119.8(4)
C55 C41 H41 120.1
C34 C41 H41 120.1
C35 C42 C53 118.8(4)
C35 C42 H42 120.6
C53 C42 H42 120.6
C48 C43 C32 120.3(3)
C48 C43 H43 119.8
C32 C43 H43 119.8
N45 C44 C28 120.8(3)
N45 C44 C56 120.3(3)
C28 C44 C56 118.9(3)
C44 N45 C54 124.0(3)
C44 N45 C63 118.7(3)
C54 N45 C63 113.1(3)
C52 C46 C40 119.5(3)
C52 C46 H46 120.3
C40 C46 H46 120.3
N9 C47 C50 114.9(3)
N9 C47 H47A 108.6
C50 C47 H47A 108.6
N9 C47 H47B 108.6
C50 C47 H47B 108.6
H47A C47 H47B 107.5
C43 C48 C25 122.7(3)
C43 C48 H48 118.7
C25 C48 H48 118.7
C22 C49 C57 119.8(4)
C22 C49 H49 120.1
C57 C49 H49 120.1
C47 C50 H50A 109.5
C47 C50 H50B 109.5
H50A C50 H50B 109.5
C47 C50 H50C 109.5
H50A C50 H50C 109.5
H50B C50 H50C 109.5
C38 C51 H51A 109.5
C38 C51 H51B 109.5
H51A C51 H51B 109.5
C38 C51 H51C 109.5
H51A C51 H51C 109.5
H51B C51 H51C 109.5
C46 C52 C37 121.0(3)
C46 C52 H52 119.5
C37 C52 H52 119.5
C39 C53 C42 121.1(3)
C39 C53 H53 119.4
C42 C53 H53 119.4
N45 C54 C60 111.8(4)
N45 C54 H54A 109.3
C60 C54 H54A 109.3
N45 C54 H54B 109.3
C60 C54 H54B 109.3
H54A C54 H54B 107.9
C41 C55 C57 120.6(4)
C41 C55 H55 119.7
C57 C55 H55 119.7
C36 C56 C44 119.9(3)
C36 C56 H56 120.0
C44 C56 H56 120.0
C55 C57 C49 120.4(4)
C55 C57 H57 119.8
C49 C57 H57 119.8
C33 C58 H58A 109.5
C33 C58 H58B 109.5
H58A C58 H58B 109.5
C33 C58 H58C 109.5
H58A C58 H58C 109.5
H58B C58 H58C 109.5
C61 C59 N31 111.6(4)
C61 C59 H59A 109.3
N31 C59 H59A 109.3
C61 C59 H59B 109.3
N31 C59 H59B 109.3
H59A C59 H59B 108.0
C54 C60 H60A 109.5
C54 C60 H60B 109.5
H60A C60 H60B 109.5
C54 C60 H60C 109.5
H60A C60 H60C 109.5
H60B C60 H60C 109.5
C59 C61 H61A 109.5
C59 C61 H61B 109.5
H61A C61 H61B 109.5
C59 C61 H61C 109.5
H61A C61 H61C 109.5
H61B C61 H61C 109.5
C74 C63 N45 84.6(7)
C74 C63 H63A 114.6
N45 C63 H63A 114.5
C74 C63 H63B 114.6
N45 C63 H63B 114.6
H63A C63 H63B 111.7
C63 C74 H74A 109.5
C63 C74 H74B 109.5
H74A C74 H74B 109.5
C63 C74 H74C 109.5
H74A C74 H74C 109.5
H74B C74 H74C 109.5

loop_
_geom_bond_atom_site_label_1
_geom_bond_atom_site_label_2
_geom_bond_distance
O1 C17 1.306(3)
O2 C11 1.295(4)
N3 C21 1.307(4)
N3 C14 1.409(4)
N3 H3 0.85(3)
O4 C34 1.351(4)
O4 H4 0.8200
O5 C24 1.347(4)
O5 H5 0.8200
N6 C18 1.315(4)
N6 C22 1.400(4)
N6 H6 0.93(4)
O7 C20 1.350(3)
O7 H7 0.8200
N8 C12 1.325(4)
N8 C26 1.409(4)
N8 H8 0.91(4)
N9 C16 1.369(4)
N9 C47 1.462(4)
N9 C33 1.468(4)
O10 C27 1.300(4)
C11 C28 1.403(4)
C11 C13 1.440(4)
C12 C23 1.389(4)
C12 H12 0.9300
C13 C21 1.387(4)
C13 C36 1.414(4)
C14 C40 1.375(4)
C14 C20 1.381(4)
C15 C32 1.387(4)
C15 C17 1.391(4)
C15 H15 0.9300
C16 C30 1.390(4)
C16 C29 1.424(4)
C17 C25 1.432(4)
C18 C25 1.389(4)
C18 H18 0.9300
C19 C29 1.353(4)
C19 C23 1.410(4)
C19 H19 0.9300
C20 C37 1.380(4)
C21 H21 0.9300
C22 C49 1.378(5)
C22 C34 1.390(5)
C23 C27 1.430(5)
C24 C39 1.380(4)
C24 C26 1.387(4)
C25 C48 1.417(4)
C26 C35 1.383(4)
C27 C30 1.401(4)
C28 C44 1.367(4)
C28 H28 0.9300
C29 H29 0.9300
C30 H30 0.9300
N31 C32 1.362(4)
N31 C38 1.464(5)
N31 C59 1.465(5)
C32 C43 1.427(5)
C33 C58 1.475(5)
C33 H33A 0.9700
C33 H33B 0.9700
C34 C41 1.383(5)
C35 C42 1.376(5)
C35 H35 0.9300
C36 C56 1.336(4)
C36 H36 0.9300
C37 C52 1.369(5)
C37 H37 0.9300
C38 C51 1.493(5)
C38 H38A 0.9700
C38 H38B 0.9700
C39 C53 1.370(5)
C39 H39 0.9300
C40 C46 1.381(5)
C40 H40 0.9300
C41 C55 1.359(6)
C41 H41 0.9300
C42 C53 1.381(5)
C42 H42 0.9300
C43 C48 1.345(5)
C43 H43 0.9300
C44 N45 1.356(4)
C44 C56 1.422(5)
N45 C54 1.457(5)
N45 C63 1.808(8)
C46 C52 1.364(5)
C46 H46 0.9300
C47 C50 1.512(5)
C47 H47A 0.9700
C47 H47B 0.9700
C48 H48 0.9300
C49 C57 1.379(6)
C49 H49 0.9300
C50 H50A 0.9600
C50 H50B 0.9600
C50 H50C 0.9600
C51 H51A 0.9600
C51 H51B 0.9600
C51 H51C 0.9600
C52 H52 0.9300
C53 H53 0.9300
C54 C60 1.480(5)
C54 H54A 0.9700
C54 H54B 0.9700
C55 C57 1.368(6)
C55 H55 0.9300
C56 H56 0.9300
C57 H57 0.9300
C58 H58A 0.9600
C58 H58B 0.9600
C58 H58C 0.9600
C59 C61 1.457(6)
C59 H59A 0.9700
C59 H59B 0.9700
C60 H60A 0.9600
C60 H60B 0.9600
C60 H60C 0.9600
C61 H61A 0.9600
C61 H61B 0.9600
C61 H61C 0.9600
C63 C74 1.253(8)
C63 H63A 0.9700
C63 H63B 0.9700
C74 H74A 0.9600
C74 H74B 0.9600
C74 H74C 0.9600
